data_4089115
loop_
_publ_author_name
'Kirk, Sarah M.'
'Kociok-K\"ohn, Gabriele'
'Jones, Matthew D.'

_publ_section_title
;
 Zirconium vs Aluminum Salalen Initiators for the Production of
 Biopolymers
;
_journal_issue 22
_journal_name_full Organometallics
_journal_page_first 3837
_journal_paper_doi 10.1021/acs.organomet.6b00718
_journal_volume 35
_journal_year 2016
_chemical_formula_moiety 'C54 H88 Hf2 N2 O8, 1.5(C6 H14)'
_chemical_formula_sum 'C63 H109 Hf2 N2 O8'
_chemical_formula_weight 1379.50
_space_group_crystal_system triclinic
_space_group_IT_number 2
_space_group_name_Hall '-P 1'
_space_group_name_H-M_alt 'P -1'
_atom_sites_solution_hydrogens geom
_audit_creation_method SHELXL-2014/7
_cell_angle_alpha 89.944(2)
_cell_angle_beta 65.437(2)
_cell_angle_gamma 87.572(2)
_cell_formula_units_Z 2
_cell_length_a 15.0674(3)
_cell_length_b 15.3066(3)
_cell_length_c 16.2254(4)
_cell_measurement_reflns_used 8843
_cell_measurement_temperature 150(2)
_cell_measurement_theta_max 71.0440
_cell_measurement_theta_min 4.3700
_cell_volume 3399.81(14)
_computing_cell_refinement 'CrysAlisPro 1.171.38.43 (Rigaku OD, 2015)'
_computing_data_collection 'CrysAlisPro 1.171.38.43 (Rigaku OD, 2015)'
_computing_data_reduction 'CrysAlisPro 1.171.38.43 (Rigaku OD, 2015)'
_computing_molecular_graphics 'ORTEP3 for Windows - Farrugia, L. J. J. Appl. Crystallogr. 1997, 30, 565'
_computing_publication_material
;
 'WinGX publication routines, Farrugia, 
 L. J., J. Appl. Crystallogr., 1999, 32, 837-838
;
_computing_structure_refinement
;
 SHELXL-2014/8 (Sheldrick, 2014)
 Sheldrick GM (2008) Acta Crystallogr A64:112--122 and 
 C. B. H\"ubschle, G. M. Sheldrick and B. Dittrich
 ShelXle: a Qt graphical user interface for SHELXL
 J. Appl. Cryst., 44, (2011) 1281-1284.
;
_computing_structure_solution
; 
 SHELXT
 Sheldrick, G. M. (2008). Acta Cryst. A64, 112-122.
;
_diffrn_ambient_environment N~2~
_diffrn_ambient_temperature 150.01(10)
_diffrn_detector 'CCD plate'
_diffrn_detector_area_resol_mean 8.1150
_diffrn_detector_type EosS2
_diffrn_measured_fraction_theta_full 1.000
_diffrn_measured_fraction_theta_max 0.999
_diffrn_measurement_device 'four-circle diffractometer'
_diffrn_measurement_device_type 'SuperNova, Dual, Cu at zero, EosS2'
_diffrn_measurement_method '\w scans'
_diffrn_radiation_monochromator mirror
_diffrn_radiation_probe x-ray
_diffrn_radiation_type 'Cu K\a'
_diffrn_radiation_wavelength 1.54184
_diffrn_reflns_av_R_equivalents 0.0231
_diffrn_reflns_av_unetI/netI 0.0307
_diffrn_reflns_Laue_measured_fraction_full 1.000
_diffrn_reflns_Laue_measured_fraction_max 0.999
_diffrn_reflns_limit_h_max 16
_diffrn_reflns_limit_h_min -18
_diffrn_reflns_limit_k_max 18
_diffrn_reflns_limit_k_min -16
_diffrn_reflns_limit_l_max 19
_diffrn_reflns_limit_l_min -19
_diffrn_reflns_number 26427
_diffrn_reflns_point_group_measured_fraction_full 1.000
_diffrn_reflns_point_group_measured_fraction_max 0.999
_diffrn_reflns_theta_full 67.684
_diffrn_reflns_theta_max 70.074
_diffrn_reflns_theta_min 2.890
_diffrn_source 'micro-focus sealed X-ray tube'
_diffrn_source_type 'SuperNova (Cu) X-ray Source'
_exptl_absorpt_coefficient_mu 5.913
_exptl_absorpt_correction_T_max 1.00000
_exptl_absorpt_correction_T_min 0.53561
_exptl_absorpt_correction_type multi-scan
_exptl_absorpt_process_details
;
CrysAlisPro 1.171.38.43 (Rigaku Oxford Diffraction, 2015)
Empirical absorption correction using spherical harmonics,
 implemented in SCALE3 ABSPACK scaling algorithm.
;
_exptl_crystal_colour colourless
_exptl_crystal_density_diffrn 1.348
_exptl_crystal_description block
_exptl_crystal_F_000 1418
_exptl_crystal_size_max 0.220
_exptl_crystal_size_mid 0.200
_exptl_crystal_size_min 0.150
_refine_diff_density_max 1.221
_refine_diff_density_min -0.907
_refine_diff_density_rms 0.076
_refine_ls_extinction_method none
_refine_ls_goodness_of_fit_ref 1.055
_refine_ls_hydrogen_treatment constr
_refine_ls_matrix_type full
_refine_ls_number_parameters 805
_refine_ls_number_reflns 12915
_refine_ls_number_restraints 27
_refine_ls_restrained_S_all 1.057
_refine_ls_R_factor_all 0.0351
_refine_ls_R_factor_gt 0.0291
_refine_ls_shift/su_max 0.003
_refine_ls_shift/su_mean 0.000
_refine_ls_structure_factor_coef Fsqd
_refine_ls_weighting_details 'w=1/[\s^2^(Fo^2^)+(0.0311P)^2^+3.6115P] where P=(Fo^2^+2Fc^2^)/3'
_refine_ls_weighting_scheme calc
_refine_ls_wR_factor_gt 0.0698
_refine_ls_wR_factor_ref 0.0741
_reflns_Friedel_coverage 0.000
_reflns_number_gt 11411
_reflns_number_total 12915
_reflns_threshold_expression 'I > 2\s(I)'
_cod_data_source_file om6b00718_si_002.cif
_cod_data_source_block Hf_2_2_OiPr_6
_cod_database_code 4089115
_shelx_shelxl_version_number 2014/7
_shelx_space_group_comment
;
The symmetry employed for this shelxl refinement is uniquely defined
by the following loop, which should always be used as a source of
symmetry information in preference to the above space-group names.
They are only intended as comments.
;
_shelx_estimated_absorpt_t_min 0.356
_shelx_estimated_absorpt_t_max 0.471
_oxdiff_exptl_absorpt_empirical_full_min 0.676
_oxdiff_exptl_absorpt_empirical_full_max 1.681
_oxdiff_exptl_absorpt_empirical_details
;
Empirical correction (ABSPACK) includes:
- Absorption correction using spherical harmonics
- Frame scaling
;

loop_
_space_group_symop_operation_xyz
'x, y, z'
'-x, -y, -z'

loop_
_atom_site_label
_atom_site_type_symbol
_atom_site_fract_x
_atom_site_fract_y
_atom_site_fract_z
_atom_site_U_iso_or_equiv
_atom_site_adp_type
_atom_site_occupancy
_atom_site_site_symmetry_order
_atom_site_calc_flag
_atom_site_refinement_flags_posn
_atom_site_refinement_flags_adp
_atom_site_refinement_flags_occupancy
_atom_site_disorder_assembly
_atom_site_disorder_group
Hf1 Hf 0.71820(2) 0.79376(2) 0.05779(2) 0.03086(5) Uani 1 1 d . . . . .
O1 O 0.63170(17) 0.73289(15) 0.38580(16) 0.0386(5) Uani 1 1 d . . . . .
N1 N 0.56590(19) 0.87325(16) 0.31579(19) 0.0305(6) Uani 1 1 d . . . . .
C1 C 0.5440(2) 0.7309(2) 0.4515(2) 0.0323(7) Uani 1 1 d . . . . .
Hf2 Hf 0.72064(2) 0.79194(2) 0.27093(2) 0.03007(5) Uani 1 1 d . . . . .
O2 O 0.75512(19) 0.88598(16) 0.33018(17) 0.0408(5) Uani 1 1 d . . . . .
N2 N 0.56566(19) 0.87532(16) 0.1366(2) 0.0326(6) Uani 1 1 d . . . . .
C2 C 0.4691(2) 0.7899(2) 0.4519(2) 0.0346(7) Uani 1 1 d . . . . .
O3 O 0.82999(16) 0.71006(15) 0.24465(17) 0.0361(5) Uani 1 1 d . . . . .
C3 C 0.3735(3) 0.7851(2) 0.5196(2) 0.0388(8) Uani 1 1 d . . . . .
H3 H 0.3238 0.8250 0.5191 0.047 Uiso 1 1 calc R U . . .
O4 O 0.76757(14) 0.85981(13) 0.14524(15) 0.0269(4) Uani 1 1 d . . . . .
C4 C 0.3504(3) 0.7236(2) 0.5869(2) 0.0386(8) Uani 1 1 d . . . . .
O5 O 0.62709(17) 0.73580(15) 0.01326(18) 0.0388(5) Uani 1 1 d . . . . .
C5 C 0.4267(3) 0.6691(2) 0.5866(2) 0.0373(7) Uani 1 1 d . . . . .
H5 H 0.4118 0.6276 0.6335 0.045 Uiso 1 1 calc R U . . .
O6 O 0.75097(19) 0.88911(17) -0.02650(18) 0.0440(6) Uani 1 1 d . . . . .
C6 C 0.5231(3) 0.6706(2) 0.5228(2) 0.0340(7) Uani 1 1 d . . . . .
O7 O 0.82777(17) 0.71345(16) -0.00405(18) 0.0414(6) Uani 1 1 d . . . . .
C7 C 0.2444(3) 0.7162(2) 0.6579(3) 0.0460(9) Uani 1 1 d . . . . .
O8 O 0.66647(15) 0.72540(13) 0.18547(16) 0.0313(5) Uani 1 1 d . . . . .
C8 C 0.2068(4) 0.8012(3) 0.7082(4) 0.101(3) Uani 1 1 d . . . . .
H8A H 0.2495 0.8180 0.7369 0.151 Uiso 1 1 calc R U . . .
H8B H 0.1404 0.7949 0.7548 0.151 Uiso 1 1 calc R U . . .
H8C H 0.2058 0.8465 0.6658 0.151 Uiso 1 1 calc R U . . .
C9 C 0.1830(3) 0.6878(4) 0.6097(4) 0.0783(16) Uani 1 1 d . . . . .
H9A H 0.1770 0.7352 0.5714 0.118 Uiso 1 1 calc R U . . .
H9B H 0.1180 0.6739 0.6545 0.118 Uiso 1 1 calc R U . . .
H9C H 0.2144 0.6359 0.5718 0.118 Uiso 1 1 calc R U . . .
C10 C 0.2360(3) 0.6450(3) 0.7274(3) 0.0672(13) Uani 1 1 d . . . . .
H10A H 0.1678 0.6426 0.7714 0.101 Uiso 1 1 calc R U . . .
H10B H 0.2768 0.6588 0.7590 0.101 Uiso 1 1 calc R U . . .
H10C H 0.2580 0.5882 0.6960 0.101 Uiso 1 1 calc R U . . .
C11 C 0.6050(3) 0.6126(3) 0.5304(3) 0.0428(8) Uani 1 1 d . . . . .
C12 C 0.6614(3) 0.5577(2) 0.4452(3) 0.0515(10) Uani 1 1 d . . . . .
H12A H 0.6928 0.5962 0.3938 0.077 Uiso 1 1 calc R U . . .
H12B H 0.6165 0.5208 0.4330 0.077 Uiso 1 1 calc R U . . .
H12C H 0.7115 0.5205 0.4536 0.077 Uiso 1 1 calc R U . . .
C13 C 0.5645(4) 0.5472(4) 0.6083(4) 0.0790(17) Uani 1 1 d . . . . .
H13A H 0.6185 0.5106 0.6102 0.119 Uiso 1 1 calc R U . . .
H13B H 0.5184 0.5102 0.5981 0.119 Uiso 1 1 calc R U . . .
H13C H 0.5309 0.5794 0.6659 0.119 Uiso 1 1 calc R U . . .
C14 C 0.6754(4) 0.6716(3) 0.5473(3) 0.0638(12) Uani 1 1 d . . . . .
H14A H 0.7006 0.7136 0.4983 0.096 Uiso 1 1 calc R U . . .
H14B H 0.7300 0.6357 0.5493 0.096 Uiso 1 1 calc R U . . .
H14C H 0.6409 0.7032 0.6052 0.096 Uiso 1 1 calc R U . . .
C15 C 0.4867(2) 0.8587(2) 0.3865(2) 0.0341(7) Uani 1 1 d . . . . .
H15 H 0.4329 0.8986 0.3970 0.041 Uiso 1 1 calc R U . . .
C16 C 0.5621(2) 0.95385(19) 0.2712(2) 0.0312(7) Uani 1 1 d . . . . .
C17 C 0.5558(2) 1.0330(2) 0.3165(3) 0.0389(8) Uani 1 1 d . . . . .
H17 H 0.5551 1.0326 0.3753 0.047 Uiso 1 1 calc R U . . .
C18 C 0.5505(3) 1.1118(2) 0.2767(3) 0.0446(9) Uani 1 1 d . . . . .
H18 H 0.5466 1.1652 0.3081 0.054 Uiso 1 1 calc R U . . .
C19 C 0.5509(3) 1.1131(2) 0.1917(3) 0.0449(9) Uani 1 1 d . . . . .
H19 H 0.5468 1.1672 0.1645 0.054 Uiso 1 1 calc R U . . .
C20 C 0.5574(2) 1.0348(2) 0.1459(3) 0.0381(8) Uani 1 1 d . . . . .
H20 H 0.5583 1.0357 0.0870 0.046 Uiso 1 1 calc R U . . .
C21 C 0.5626(2) 0.95448(19) 0.1853(2) 0.0321(7) Uani 1 1 d . . . . .
C22 C 0.4853(2) 0.8623(2) 0.1287(3) 0.0363(7) Uani 1 1 d . . . . .
H22 H 0.4320 0.9021 0.1617 0.044 Uiso 1 1 calc R U . . .
C23 C 0.4654(2) 0.7957(2) 0.0767(3) 0.0354(7) Uani 1 1 d . . . . .
C24 C 0.3686(3) 0.7941(2) 0.0845(3) 0.0404(8) Uani 1 1 d . . . . .
H24 H 0.3206 0.8345 0.1246 0.048 Uiso 1 1 calc R U . . .
C25 C 0.3423(3) 0.7359(2) 0.0358(3) 0.0389(8) Uani 1 1 d . . . . .
C26 C 0.4166(3) 0.6807(2) -0.0249(2) 0.0392(8) Uani 1 1 d . . . . .
H26 H 0.3994 0.6409 -0.0601 0.047 Uiso 1 1 calc R U . . .
C27 C 0.5137(3) 0.6794(2) -0.0380(2) 0.0345(7) Uani 1 1 d . . . . .
C28 C 0.5382(2) 0.7369(2) 0.0173(2) 0.0332(7) Uani 1 1 d . . . . .
C29 C 0.2370(3) 0.7307(3) 0.0441(3) 0.0478(10) Uani 1 1 d . . . . .
C30 C 0.1659(3) 0.7931(3) 0.1176(4) 0.0715(16) Uani 1 1 d . . . . .
H30A H 0.1692 0.7805 0.1755 0.107 Uiso 1 1 calc R U . . .
H30B H 0.0993 0.7854 0.1234 0.107 Uiso 1 1 calc R U . . .
H30C H 0.1836 0.8536 0.1010 0.107 Uiso 1 1 calc R U . . .
C31 C 0.2337(4) 0.7566(5) -0.0457(4) 0.104(3) Uani 1 1 d . . . . .
H31A H 0.2568 0.8159 -0.0609 0.156 Uiso 1 1 calc R U . . .
H31B H 0.1664 0.7550 -0.0400 0.156 Uiso 1 1 calc R U . . .
H31C H 0.2758 0.7156 -0.0937 0.156 Uiso 1 1 calc R U . . .
C32 C 0.2023(3) 0.6383(3) 0.0679(4) 0.0609(12) Uani 1 1 d . . . . .
H32A H 0.1357 0.6355 0.0720 0.091 Uiso 1 1 calc R U . . .
H32B H 0.2029 0.6227 0.1262 0.091 Uiso 1 1 calc R U . . .
H32C H 0.2459 0.5972 0.0207 0.091 Uiso 1 1 calc R U . . .
C33 C 0.5930(3) 0.6225(3) -0.1115(2) 0.0433(8) Uani 1 1 d . . . . .
C34 C 0.6659(3) 0.6816(3) -0.1806(3) 0.0588(11) Uani 1 1 d . . . . .
H34A H 0.6938 0.7194 -0.1497 0.088 Uiso 1 1 calc R U . . .
H34B H 0.6323 0.7177 -0.2098 0.088 Uiso 1 1 calc R U . . .
H34C H 0.7183 0.6455 -0.2267 0.088 Uiso 1 1 calc R U . . .
C35 C 0.6477(3) 0.5608(2) -0.0727(3) 0.0499(9) Uani 1 1 d . . . . .
H35A H 0.6012 0.5237 -0.0272 0.075 Uiso 1 1 calc R U . . .
H35B H 0.6813 0.5951 -0.0443 0.075 Uiso 1 1 calc R U . . .
H35C H 0.6958 0.5239 -0.1216 0.075 Uiso 1 1 calc R U . . .
C36 C 0.5494(4) 0.5655(4) -0.1624(4) 0.088(2) Uani 1 1 d . . . . .
H36A H 0.5138 0.6031 -0.1885 0.132 Uiso 1 1 calc R U . . .
H36B H 0.5045 0.5251 -0.1201 0.132 Uiso 1 1 calc R U . . .
H36C H 0.6021 0.5321 -0.2110 0.132 Uiso 1 1 calc R U . . .
C37 C 0.7577(3) 0.9527(3) 0.3875(3) 0.0529(10) Uani 1 1 d . . . . .
H37 H 0.7293 1.0075 0.3727 0.064 Uiso 1 1 calc R U . . .
C38 C 0.8628(4) 0.9679(4) 0.3697(4) 0.0733(14) Uani 1 1 d . . . . .
H38A H 0.8983 0.9863 0.3070 0.110 Uiso 1 1 calc R U . . .
H38B H 0.8937 0.9136 0.3795 0.110 Uiso 1 1 calc R U . . .
H38C H 0.8644 1.0137 0.4112 0.110 Uiso 1 1 calc R U . . .
C39 C 0.6960(5) 0.9315(4) 0.4834(3) 0.0821(17) Uani 1 1 d . . . . .
H39A H 0.7229 0.8782 0.4998 0.123 Uiso 1 1 calc R U . . .
H39B H 0.6292 0.9223 0.4907 0.123 Uiso 1 1 calc R U . . .
H39C H 0.6953 0.9801 0.5231 0.123 Uiso 1 1 calc R U . . .
C40 C 0.9193(3) 0.6713(2) 0.2358(3) 0.0395(8) Uani 1 1 d . . . . .
H40 H 0.9708 0.6890 0.1764 0.047 Uiso 1 1 calc R U . . .
C41 C 0.9453(4) 0.7044(4) 0.3100(4) 0.0701(14) Uani 1 1 d . . . . .
H41A H 0.8976 0.6853 0.3688 0.105 Uiso 1 1 calc R U . . .
H41B H 0.9447 0.7685 0.3094 0.105 Uiso 1 1 calc R U . . .
H41C H 1.0107 0.6812 0.3001 0.105 Uiso 1 1 calc R U . . .
C42 C 0.9165(3) 0.5730(3) 0.2352(4) 0.0597(12) Uani 1 1 d . . . . .
H42A H 0.8966 0.5541 0.1880 0.090 Uiso 1 1 calc R U . . .
H42B H 0.8695 0.5539 0.2944 0.090 Uiso 1 1 calc R U . . .
H42C H 0.9815 0.5473 0.2229 0.090 Uiso 1 1 calc R U . . .
C43 C 0.8444(18) 0.9261(15) 0.1046(17) 0.031(4) Uani 0.5 1 d . . P A 1
H43 H 0.8616 0.9175 0.0385 0.037 Uiso 0.5 1 calc R U P A 1
C44 C 0.8144(15) 1.0089(13) 0.1165(10) 0.040(3) Uani 0.5 1 d . . P A 1
H44A H 0.7601 1.0174 0.1764 0.060 Uiso 0.5 1 calc R U P A 1
H44B H 0.7925 1.0261 0.0696 0.060 Uiso 0.5 1 calc R U P A 1
H44C H 0.8683 1.0448 0.1125 0.060 Uiso 0.5 1 calc R U P A 1
C45 C 0.9374(4) 0.8834(4) 0.1120(5) 0.0316(13) Uani 0.5 1 d . . P A 1
H45A H 0.9268 0.8820 0.1757 0.047 Uiso 0.5 1 calc R U P A 1
H45B H 0.9940 0.9179 0.0778 0.047 Uiso 0.5 1 calc R U P A 1
H45C H 0.9492 0.8236 0.0869 0.047 Uiso 0.5 1 calc R U P A 1
C46 C 0.7642(3) 0.9514(3) -0.0925(3) 0.0530(10) Uani 1 1 d . . . . .
H46 H 0.7501 1.0105 -0.0624 0.064 Uiso 1 1 calc R U . . .
C47 C 0.6930(4) 0.9392(4) -0.1335(4) 0.0810(17) Uani 1 1 d . . . . .
H47A H 0.6262 0.9456 -0.0862 0.122 Uiso 1 1 calc R U . . .
H47B H 0.7039 0.8808 -0.1615 0.122 Uiso 1 1 calc R U . . .
H47C H 0.7022 0.9834 -0.1798 0.122 Uiso 1 1 calc R U . . .
C48 C 0.8687(4) 0.9473(4) -0.1626(4) 0.0798(16) Uani 1 1 d . . . . .
H48A H 0.8844 0.8897 -0.1929 0.120 Uiso 1 1 calc R U . . .
H48B H 0.9125 0.9568 -0.1329 0.120 Uiso 1 1 calc R U . . .
H48C H 0.8772 0.9928 -0.2075 0.120 Uiso 1 1 calc R U . . .
C49 C 0.9230(6) 0.6827(6) -0.0695(6) 0.0427(19) Uani 0.5 1 d . . P B 1
H49 H 0.9573 0.7386 -0.0895 0.051 Uiso 0.5 1 calc R U P B 1
C50 C 0.919(3) 0.6486(16) -0.158(2) 0.055(5) Uani 0.5 1 d . . P B 1
H50A H 0.8719 0.6023 -0.1433 0.082 Uiso 0.5 1 calc R U P B 1
H50B H 0.9836 0.6252 -0.1995 0.082 Uiso 0.5 1 calc R U P B 1
H50C H 0.8981 0.6968 -0.1868 0.082 Uiso 0.5 1 calc R U P B 1
C51 C 0.9789(14) 0.6402(15) -0.0341(12) 0.068(6) Uani 0.5 1 d . . P B 1
H51A H 0.9370 0.6165 0.0248 0.102 Uiso 0.5 1 calc R U P B 1
H51B H 1.0233 0.6809 -0.0261 0.102 Uiso 0.5 1 calc R U P B 1
H51C H 1.0170 0.5922 -0.0752 0.102 Uiso 0.5 1 calc R U P B 1
C52 C 0.6209(6) 0.6426(5) 0.2251(5) 0.0264(16) Uani 0.5 1 d . . P C 1
H52 H 0.6271 0.6320 0.2833 0.032 Uiso 0.5 1 calc R U P C 1
C54 C 0.6777(10) 0.5696(7) 0.1555(6) 0.035(2) Uani 0.5 1 d . . P C 1
H54A H 0.7464 0.5677 0.1459 0.052 Uiso 0.5 1 calc R U P C 1
H54B H 0.6731 0.5814 0.0980 0.052 Uiso 0.5 1 calc R U P C 1
H54C H 0.6497 0.5132 0.1784 0.052 Uiso 0.5 1 calc R U P C 1
C43A C 0.8498(19) 0.9126(15) 0.1230(15) 0.036(4) Uani 0.5 1 d . . P A 2
H43A H 0.8659 0.8983 0.1755 0.043 Uiso 0.5 1 calc R U P A 2
C44A C 0.8157(14) 1.0110(12) 0.1473(9) 0.033(3) Uani 0.5 1 d . . P A 2
H44D H 0.8011 1.0224 0.2112 0.050 Uiso 0.5 1 calc R U P A 2
H44E H 0.7569 1.0237 0.1370 0.050 Uiso 0.5 1 calc R U P A 2
H44F H 0.8677 1.0484 0.1091 0.050 Uiso 0.5 1 calc R U P A 2
C45A C 0.9390(6) 0.8818(5) 0.0514(8) 0.055(2) Uani 0.5 1 d . . P A 2
H45D H 0.9321 0.8832 -0.0060 0.083 Uiso 0.5 1 calc R U P A 2
H45E H 0.9549 0.8217 0.0633 0.083 Uiso 0.5 1 calc R U P A 2
H45F H 0.9916 0.9195 0.0476 0.083 Uiso 0.5 1 calc R U P A 2
C49A C 0.8922(6) 0.6443(6) -0.0544(6) 0.0384(17) Uani 0.5 1 d . . P B 2
H49A H 0.8483 0.5949 -0.0469 0.046 Uiso 0.5 1 calc R U P B 2
C50A C 0.9552(16) 0.6130(17) -0.0226(17) 0.094(8) Uani 0.5 1 d . U P B 2
H50D H 1.0210 0.6089 -0.0719 0.141 Uiso 0.5 1 calc R U P B 2
H50E H 0.9365 0.5548 0.0021 0.141 Uiso 0.5 1 calc R U P B 2
H50F H 0.9546 0.6523 0.0253 0.141 Uiso 0.5 1 calc R U P B 2
C51A C 0.921(2) 0.6700(16) -0.1506(18) 0.051(5) Uani 0.5 1 d . U P B 2
H51D H 0.9692 0.6265 -0.1909 0.077 Uiso 0.5 1 calc R U P B 2
H51E H 0.9503 0.7273 -0.1601 0.077 Uiso 0.5 1 calc R U P B 2
H51F H 0.8636 0.6732 -0.1640 0.077 Uiso 0.5 1 calc R U P B 2
C52A C 0.6177(6) 0.6441(5) 0.1832(7) 0.0388(19) Uani 0.5 1 d . . P C 2
H52A H 0.6218 0.6388 0.1203 0.047 Uiso 0.5 1 calc R U P C 2
C54A C 0.6752(10) 0.5687(7) 0.1943(8) 0.046(3) Uani 0.5 1 d . . P C 2
H54D H 0.6419 0.5148 0.1950 0.070 Uiso 0.5 1 calc R U P C 2
H54E H 0.6819 0.5751 0.2515 0.070 Uiso 0.5 1 calc R U P C 2
H54F H 0.7401 0.5658 0.1438 0.070 Uiso 0.5 1 calc R U P C 2
C53 C 0.5143(3) 0.6516(2) 0.2426(3) 0.0438(9) Uani 1 1 d . . . . .
H53A H 0.5082 0.6495 0.1848 0.066 Uiso 0.5 1 calc R U P C 1
H53B H 0.4862 0.7076 0.2737 0.066 Uiso 0.5 1 calc R U P C 1
H53C H 0.4793 0.6036 0.2806 0.066 Uiso 0.5 1 calc R U P C 1
H53D H 0.4829 0.6986 0.2217 0.066 Uiso 0.5 1 calc R U P C 2
H53E H 0.5058 0.6651 0.3045 0.066 Uiso 0.5 1 calc R U P C 2
H53F H 0.4843 0.5963 0.2417 0.066 Uiso 0.5 1 calc R U P C 2
C61 C -0.156(3) 0.459(3) 0.607(4) 0.25(4) Uani 0.5 1 d D . P D -1
H61A H -0.1329 0.3996 0.6144 0.380 Uiso 0.5 1 calc R U P D -1
H61B H -0.1819 0.4575 0.5609 0.380 Uiso 0.5 1 calc R U P D -1
H61C H -0.2083 0.4792 0.6651 0.380 Uiso 0.5 1 calc R U P D -1
C62 C -0.074(4) 0.519(3) 0.580(4) 0.25(3) Uani 0.5 1 d D . P D -1
H62A H -0.0451 0.5181 0.6244 0.303 Uiso 0.5 1 calc R U P D -1
H62B H -0.0976 0.5795 0.5760 0.303 Uiso 0.5 1 calc R U P D -1
C63 C 0.001(7) 0.488(4) 0.489(7) 0.28(4) Uani 0.5 1 d D . P D -1
H63A H 0.0329 0.4329 0.4962 0.332 Uiso 0.5 1 calc R U P D -1
H63B H -0.0324 0.4760 0.4492 0.332 Uiso 0.5 1 calc R U P D -1
C64 C 0.079(4) 0.551(2) 0.4413(17) 0.21(2) Uani 0.5 1 d D . P D -1
H64A H 0.0457 0.6087 0.4419 0.248 Uiso 0.5 1 calc R U P D -1
H64B H 0.1156 0.5587 0.4793 0.248 Uiso 0.5 1 calc R U P D -1
C65 C 0.153(2) 0.535(2) 0.346(2) 0.151(13) Uani 0.5 1 d D . P D -1
H65A H 0.1873 0.4769 0.3421 0.181 Uiso 0.5 1 calc R U P D -1
H65B H 0.1206 0.5340 0.3046 0.181 Uiso 0.5 1 calc R U P D -1
C66 C 0.225(2) 0.6040(19) 0.320(2) 0.213(18) Uani 0.5 1 d D . P D -1
H66A H 0.2545 0.6062 0.3637 0.320 Uiso 0.5 1 calc R U P D -1
H66B H 0.1913 0.6605 0.3210 0.320 Uiso 0.5 1 calc R U P D -1
H66C H 0.2755 0.5914 0.2595 0.320 Uiso 0.5 1 calc R U P D -1
C71 C -0.1671(13) 0.8259(11) 0.6304(11) 0.113(5) Uiso 0.5 1 d D . P E 1
H71A H -0.2094 0.7956 0.6086 0.170 Uiso 0.5 1 calc R U P E 1
H71B H -0.1681 0.8882 0.6170 0.170 Uiso 0.5 1 calc R U P E 1
H71C H -0.1907 0.8187 0.6961 0.170 Uiso 0.5 1 calc R U P E 1
C72 C -0.0656(18) 0.788(2) 0.585(3) 0.35(3) Uiso 0.5 1 d D . P E 1
H72A H -0.0405 0.7697 0.6297 0.424 Uiso 0.5 1 calc R U P E 1
H72B H -0.0630 0.7368 0.5464 0.424 Uiso 0.5 1 calc R U P E 1
C73 C -0.0082(11) 0.8587(10) 0.5285(10) 0.093(4) Uiso 0.5 1 d D . P E 1
H73A H 0.0137 0.8957 0.5659 0.111 Uiso 0.5 1 calc R U P E 1
H73B H -0.0506 0.8959 0.5084 0.111 Uiso 0.5 1 calc R U P E 1
C74 C 0.0827(10) 0.8242(10) 0.4439(11) 0.097(4) Uiso 0.5 1 d D . P E 1
H74A H 0.0999 0.7637 0.4553 0.117 Uiso 0.5 1 calc R U P E 1
H74B H 0.0648 0.8219 0.3917 0.117 Uiso 0.5 1 calc R U P E 1
C75 C 0.1685(12) 0.8757(11) 0.4189(12) 0.117(5) Uiso 0.5 1 d D . P E 1
H75A H 0.1442 0.9376 0.4264 0.140 Uiso 0.5 1 calc R U P E 1
H75B H 0.1927 0.8652 0.4664 0.140 Uiso 0.5 1 calc R U P E 1
C76 C 0.2545(13) 0.8706(12) 0.3333(11) 0.115(5) Uiso 0.5 1 d D . P E 1
H76A H 0.2809 0.9287 0.3179 0.172 Uiso 0.5 1 calc R U P E 1
H76B H 0.2366 0.8492 0.2856 0.172 Uiso 0.5 1 calc R U P E 1
H76C H 0.3040 0.8303 0.3388 0.172 Uiso 0.5 1 calc R U P E 1
C81 C -0.1252(17) 0.7673(14) 0.6276(13) 0.155(8) Uiso 0.5 1 d D . P F 2
H81A H -0.1022 0.7060 0.6242 0.232 Uiso 0.5 1 calc R U P F 2
H81B H -0.1960 0.7703 0.6460 0.232 Uiso 0.5 1 calc R U P F 2
H81C H -0.1100 0.7991 0.6722 0.232 Uiso 0.5 1 calc R U P F 2
C82 C -0.0797(11) 0.8043(10) 0.5443(10) 0.098(4) Uiso 0.5 1 d D . P F 2
H82A H -0.1170 0.8599 0.5472 0.118 Uiso 0.5 1 calc R U P F 2
H82B H -0.0908 0.7656 0.5010 0.118 Uiso 0.5 1 calc R U P F 2
C83 C 0.0261(13) 0.8254(14) 0.4996(15) 0.130(6) Uiso 0.5 1 d D . P F 2
H83A H 0.0380 0.8472 0.5514 0.156 Uiso 0.5 1 calc R U P F 2
H83B H 0.0591 0.7665 0.4854 0.156 Uiso 0.5 1 calc R U P F 2
C84 C 0.0929(18) 0.8781(18) 0.4232(16) 0.192(11) Uiso 0.5 1 d D . P F 2
H84A H 0.0601 0.8809 0.3814 0.230 Uiso 0.5 1 calc R U P F 2
H84B H 0.0831 0.9376 0.4503 0.230 Uiso 0.5 1 calc R U P F 2
C85 C 0.1974(19) 0.8735(18) 0.361(2) 0.221(15) Uiso 0.5 1 d D . P F 2
H85A H 0.2303 0.9158 0.3837 0.265 Uiso 0.5 1 calc R U P F 2
H85B H 0.2030 0.8944 0.3013 0.265 Uiso 0.5 1 calc R U P F 2
C86 C 0.2550(15) 0.7869(12) 0.3449(13) 0.140(7) Uiso 0.5 1 d D . P F 2
H86A H 0.2981 0.7798 0.2803 0.210 Uiso 0.5 1 calc R U P F 2
H86B H 0.2099 0.7391 0.3638 0.210 Uiso 0.5 1 calc R U P F 2
H86C H 0.2943 0.7858 0.3802 0.210 Uiso 0.5 1 calc R U P F 2

loop_
_atom_site_aniso_label
_atom_site_aniso_U_11
_atom_site_aniso_U_22
_atom_site_aniso_U_33
_atom_site_aniso_U_23
_atom_site_aniso_U_13
_atom_site_aniso_U_12
Hf1 0.02314(8) 0.02919(8) 0.04050(10) -0.00581(6) -0.01393(7) 0.00370(6)
O1 0.0312(12) 0.0383(12) 0.0343(13) 0.0065(10) -0.0025(10) 0.0049(9)
N1 0.0267(13) 0.0225(12) 0.0352(15) 0.0008(10) -0.0059(11) 0.0005(9)
C1 0.0328(16) 0.0283(15) 0.0296(16) -0.0004(12) -0.0062(13) -0.0053(12)
Hf2 0.02349(8) 0.02629(8) 0.03469(9) 0.00234(6) -0.00662(6) 0.00141(5)
O2 0.0440(14) 0.0383(12) 0.0389(14) -0.0055(10) -0.0159(11) -0.0012(10)
N2 0.0274(13) 0.0253(12) 0.0468(17) 0.0003(11) -0.0174(12) 0.0018(10)
C2 0.0318(17) 0.0261(15) 0.0356(17) -0.0013(13) -0.0035(14) -0.0044(12)
O3 0.0259(11) 0.0343(11) 0.0445(14) 0.0007(10) -0.0119(10) 0.0070(9)
C3 0.0322(17) 0.0323(16) 0.0406(19) -0.0042(14) -0.0039(15) -0.0019(13)
O4 0.0198(10) 0.0243(10) 0.0331(11) 0.0028(8) -0.0073(9) -0.0057(8)
C4 0.0386(19) 0.0343(17) 0.0309(17) -0.0033(13) -0.0017(15) -0.0117(14)
O5 0.0299(12) 0.0404(12) 0.0533(15) -0.0128(11) -0.0250(11) 0.0068(10)
C5 0.0436(19) 0.0340(16) 0.0287(17) 0.0001(13) -0.0085(15) -0.0116(14)
O6 0.0440(14) 0.0438(14) 0.0475(15) 0.0044(11) -0.0226(12) 0.0003(11)
C6 0.0410(18) 0.0302(15) 0.0295(16) -0.0007(12) -0.0128(14) -0.0061(13)
O7 0.0267(12) 0.0463(14) 0.0462(15) -0.0115(11) -0.0112(11) 0.0105(10)
C7 0.0376(19) 0.0406(19) 0.042(2) -0.0014(15) 0.0021(16) -0.0084(15)
O8 0.0232(10) 0.0215(10) 0.0442(13) 0.0015(9) -0.0087(9) -0.0049(8)
C8 0.072(3) 0.044(2) 0.106(5) -0.014(3) 0.045(3) -0.009(2)
C9 0.043(3) 0.109(4) 0.067(3) 0.011(3) -0.006(2) -0.023(3)
C10 0.054(3) 0.065(3) 0.054(3) 0.009(2) 0.007(2) -0.011(2)
C11 0.046(2) 0.048(2) 0.0357(19) 0.0097(16) -0.0181(16) -0.0067(16)
C12 0.058(2) 0.0376(19) 0.061(3) 0.0029(17) -0.029(2) 0.0087(17)
C13 0.062(3) 0.105(4) 0.069(3) 0.050(3) -0.026(3) -0.005(3)
C14 0.059(3) 0.082(3) 0.062(3) -0.010(2) -0.037(2) -0.004(2)
C15 0.0266(16) 0.0263(14) 0.0426(19) -0.0007(13) -0.0078(14) 0.0011(12)
C16 0.0189(14) 0.0212(13) 0.0427(18) -0.0021(12) -0.0023(13) 0.0001(10)
C17 0.0326(17) 0.0286(16) 0.046(2) -0.0043(14) -0.0072(15) 0.0014(13)
C18 0.0349(18) 0.0223(15) 0.067(3) -0.0060(15) -0.0115(18) 0.0006(13)
C19 0.0343(18) 0.0224(15) 0.070(3) 0.0076(16) -0.0137(18) 0.0024(13)
C20 0.0310(17) 0.0295(16) 0.050(2) 0.0044(14) -0.0131(15) 0.0016(12)
C21 0.0195(14) 0.0238(14) 0.048(2) -0.0002(13) -0.0099(13) 0.0024(11)
C22 0.0274(16) 0.0272(15) 0.052(2) 0.0015(14) -0.0147(15) 0.0035(12)
C23 0.0305(17) 0.0308(15) 0.050(2) 0.0047(14) -0.0217(15) -0.0007(12)
C24 0.0306(17) 0.0356(17) 0.057(2) 0.0104(15) -0.0201(16) -0.0006(13)
C25 0.0337(18) 0.0370(17) 0.054(2) 0.0170(15) -0.0254(16) -0.0107(14)
C26 0.0391(19) 0.0459(19) 0.0411(19) 0.0122(15) -0.0240(16) -0.0154(15)
C27 0.0368(18) 0.0390(17) 0.0327(17) 0.0091(13) -0.0188(14) -0.0090(14)
C28 0.0313(16) 0.0320(15) 0.0412(19) 0.0063(13) -0.0201(15) -0.0019(12)
C29 0.0347(19) 0.048(2) 0.070(3) 0.0216(19) -0.0308(19) -0.0136(16)
C30 0.033(2) 0.047(2) 0.139(5) 0.002(3) -0.041(3) -0.0039(17)
C31 0.059(3) 0.172(7) 0.110(5) 0.077(5) -0.060(4) -0.045(4)
C32 0.034(2) 0.046(2) 0.099(4) 0.005(2) -0.024(2) -0.0105(17)
C33 0.0393(19) 0.058(2) 0.0327(18) -0.0056(16) -0.0144(16) -0.0112(16)
C34 0.043(2) 0.087(3) 0.039(2) 0.019(2) -0.0100(18) -0.011(2)
C35 0.053(2) 0.0384(19) 0.050(2) -0.0077(16) -0.0135(19) 0.0033(16)
C36 0.057(3) 0.135(5) 0.067(3) -0.054(3) -0.020(3) -0.014(3)
C37 0.059(3) 0.0378(19) 0.059(3) -0.0057(17) -0.021(2) -0.0031(17)
C38 0.067(3) 0.075(3) 0.084(4) -0.019(3) -0.037(3) -0.011(3)
C39 0.098(4) 0.076(3) 0.049(3) -0.025(2) -0.006(3) -0.014(3)
C40 0.0293(17) 0.0355(17) 0.052(2) 0.0015(15) -0.0156(16) 0.0042(13)
C41 0.062(3) 0.085(3) 0.079(4) -0.016(3) -0.047(3) 0.015(3)
C42 0.048(2) 0.040(2) 0.087(3) 0.001(2) -0.025(2) 0.0120(17)
C43 0.020(4) 0.024(8) 0.053(8) 0.022(5) -0.018(5) -0.014(5)
C44 0.038(5) 0.033(4) 0.052(9) 0.000(7) -0.020(7) -0.014(3)
C45 0.018(3) 0.039(3) 0.038(4) -0.003(3) -0.011(3) -0.002(2)
C46 0.061(3) 0.0359(19) 0.060(3) 0.0067(17) -0.023(2) -0.0031(17)
C47 0.083(4) 0.086(4) 0.089(4) 0.035(3) -0.051(3) 0.007(3)
C48 0.071(3) 0.099(4) 0.059(3) 0.014(3) -0.015(3) -0.020(3)
C49 0.027(4) 0.041(5) 0.048(5) -0.003(4) -0.005(4) 0.005(3)
C50 0.059(8) 0.048(10) 0.055(9) -0.033(7) -0.024(6) 0.024(7)
C51 0.034(6) 0.122(17) 0.041(7) -0.017(9) -0.013(6) 0.031(8)
C52 0.037(4) 0.023(3) 0.026(4) 0.002(3) -0.020(3) -0.008(2)
C54 0.049(5) 0.021(3) 0.037(5) 0.004(4) -0.020(5) -0.005(3)
C43A 0.029(6) 0.014(6) 0.055(11) 0.014(6) -0.006(6) -0.006(4)
C44A 0.034(4) 0.022(4) 0.047(8) 0.004(6) -0.020(7) -0.010(3)
C45A 0.028(4) 0.043(4) 0.083(7) 0.007(4) -0.012(4) -0.004(3)
C49A 0.024(4) 0.034(4) 0.046(5) -0.003(3) -0.004(3) 0.000(3)
C50A 0.076(14) 0.102(12) 0.074(10) 0.013(9) -0.005(9) 0.053(10)
C51A 0.045(6) 0.062(13) 0.033(6) -0.022(8) -0.005(5) 0.015(8)
C52A 0.033(4) 0.023(3) 0.056(6) 0.004(4) -0.013(4) -0.011(3)
C54A 0.054(5) 0.022(4) 0.066(8) 0.003(6) -0.028(7) -0.001(3)
C53 0.0348(19) 0.0373(18) 0.057(2) 0.0083(16) -0.0148(17) -0.0174(14)
C61 0.24(5) 0.16(4) 0.48(9) -0.15(5) -0.28(7) 0.10(4)
C62 0.28(7) 0.15(4) 0.36(8) -0.01(4) -0.17(7) 0.03(4)
C63 0.27(5) 0.07(4) 0.58(12) -0.08(5) -0.27(7) 0.08(4)
C64 0.37(7) 0.13(2) 0.14(2) -0.043(18) -0.14(4) 0.11(3)
C65 0.18(3) 0.13(2) 0.20(3) -0.04(2) -0.14(3) 0.06(2)
C66 0.24(4) 0.25(4) 0.16(3) -0.07(3) -0.11(3) 0.15(3)

loop_
_atom_type_symbol
_atom_type_description
_atom_type_scat_dispersion_real
_atom_type_scat_dispersion_imag
_atom_type_scat_source
C C 0.0181 0.0091 'International Tables Vol C Tables 4.2.6.8 and 6.1.1.4'
H H 0.0000 0.0000 'International Tables Vol C Tables 4.2.6.8 and 6.1.1.4'
N N 0.0311 0.0180 'International Tables Vol C Tables 4.2.6.8 and 6.1.1.4'
O O 0.0492 0.0322 'International Tables Vol C Tables 4.2.6.8 and 6.1.1.4'
Hf Hf -6.1794 4.9776 'International Tables Vol C Tables 4.2.6.8 and 6.1.1.4'

loop_
_geom_angle_atom_site_label_1
_geom_angle_atom_site_label_2
_geom_angle_atom_site_label_3
_geom_angle
O7 Hf1 O6 100.45(11)
O7 Hf1 O5 95.34(10)
O6 Hf1 O5 96.67(11)
O7 Hf1 O4 100.49(9)
O6 Hf1 O4 92.25(10)
O5 Hf1 O4 160.11(9)
O7 Hf1 O8 95.03(10)
O6 Hf1 O8 159.84(10)
O5 Hf1 O8 94.65(10)
O4 Hf1 O8 72.15(8)
O7 Hf1 N2 171.09(10)
O6 Hf1 N2 85.17(10)
O5 Hf1 N2 77.04(9)
O4 Hf1 N2 86.07(9)
O8 Hf1 N2 81.17(9)
O7 Hf1 Hf2 98.82(8)
O6 Hf1 Hf2 127.14(8)
O5 Hf1 Hf2 129.77(8)
O4 Hf1 Hf2 35.76(5)
O8 Hf1 Hf2 36.41(6)
N2 Hf1 Hf2 82.94(7)
C1 O1 Hf2 146.7(2)
C15 N1 C16 114.3(3)
C15 N1 Hf2 125.7(2)
C16 N1 Hf2 119.18(19)
O1 C1 C2 119.8(3)
O1 C1 C6 120.8(3)
C2 C1 C6 119.3(3)
O3 Hf2 O2 101.15(10)
O3 Hf2 O1 95.14(10)
O2 Hf2 O1 96.41(11)
O3 Hf2 O4 100.50(9)
O2 Hf2 O4 92.65(9)
O1 Hf2 O4 160.05(9)
O3 Hf2 O8 94.25(9)
O2 Hf2 O8 160.21(9)
O1 Hf2 O8 94.48(10)
O4 Hf2 O8 72.21(8)
O3 Hf2 N1 169.95(9)
O2 Hf2 N1 85.19(10)
O1 Hf2 N1 76.27(9)
O4 Hf2 N1 86.87(8)
O8 Hf2 N1 81.42(9)
O3 Hf2 Hf1 98.38(7)
O2 Hf2 Hf1 127.26(8)
O1 Hf2 Hf1 129.93(8)
O4 Hf2 Hf1 35.47(5)
O8 Hf2 Hf1 36.75(6)
N1 Hf2 Hf1 83.62(7)
C37 O2 Hf2 166.8(3)
C22 N2 C21 113.6(3)
C22 N2 Hf1 125.4(2)
C21 N2 Hf1 120.05(19)
C3 C2 C1 120.1(3)
C3 C2 C15 117.3(3)
C1 C2 C15 122.6(3)
C40 O3 Hf2 162.8(2)
C4 C3 C2 121.5(3)
C4 C3 H3 119.2
C2 C3 H3 119.2
C43A O4 Hf1 129.4(9)
C43 O4 Hf1 118.1(9)
C43A O4 Hf2 116.7(8)
C43 O4 Hf2 131.1(8)
Hf1 O4 Hf2 108.77(8)
C3 C4 C5 116.9(3)
C3 C4 C7 120.9(3)
C5 C4 C7 122.2(3)
C28 O5 Hf1 145.3(2)
C4 C5 C6 125.0(3)
C4 C5 H5 117.5
C6 C5 H5 117.5
C46 O6 Hf1 170.4(3)
C5 C6 C1 117.1(3)
C5 C6 C11 122.1(3)
C1 C6 C11 120.8(3)
C49A O7 Hf1 166.6(4)
C49 O7 Hf1 158.3(4)
C8 C7 C9 112.1(5)
C8 C7 C10 108.1(4)
C9 C7 C10 105.9(4)
C8 C7 C4 110.3(3)
C9 C7 C4 108.3(3)
C10 C7 C4 112.0(4)
C52A O8 Hf2 139.7(5)
C52 O8 Hf2 112.3(3)
C52A O8 Hf1 112.9(5)
C52 O8 Hf1 139.9(3)
Hf2 O8 Hf1 106.84(8)
C7 C8 H8A 109.5
C7 C8 H8B 109.5
H8A C8 H8B 109.5
C7 C8 H8C 109.5
H8A C8 H8C 109.5
H8B C8 H8C 109.5
C7 C9 H9A 109.5
C7 C9 H9B 109.5
H9A C9 H9B 109.5
C7 C9 H9C 109.5
H9A C9 H9C 109.5
H9B C9 H9C 109.5
C7 C10 H10A 109.5
C7 C10 H10B 109.5
H10A C10 H10B 109.5
C7 C10 H10C 109.5
H10A C10 H10C 109.5
H10B C10 H10C 109.5
C12 C11 C14 109.0(4)
C12 C11 C6 112.2(3)
C14 C11 C6 108.4(3)
C12 C11 C13 105.9(4)
C14 C11 C13 109.4(4)
C6 C11 C13 111.7(3)
C11 C12 H12A 109.5
C11 C12 H12B 109.5
H12A C12 H12B 109.5
C11 C12 H12C 109.5
H12A C12 H12C 109.5
H12B C12 H12C 109.5
C11 C13 H13A 109.5
C11 C13 H13B 109.5
H13A C13 H13B 109.5
C11 C13 H13C 109.5
H13A C13 H13C 109.5
H13B C13 H13C 109.5
C11 C14 H14A 109.5
C11 C14 H14B 109.5
H14A C14 H14B 109.5
C11 C14 H14C 109.5
H14A C14 H14C 109.5
H14B C14 H14C 109.5
N1 C15 C2 128.7(3)
N1 C15 H15 115.7
C2 C15 H15 115.7
C21 C16 C17 119.5(3)
C21 C16 N1 121.6(3)
C17 C16 N1 118.9(3)
C18 C17 C16 120.8(4)
C18 C17 H17 119.6
C16 C17 H17 119.6
C19 C18 C17 120.1(3)
C19 C18 H18 119.9
C17 C18 H18 119.9
C18 C19 C20 119.6(3)
C18 C19 H19 120.2
C20 C19 H19 120.2
C19 C20 C21 120.9(4)
C19 C20 H20 119.6
C21 C20 H20 119.6
C16 C21 C20 119.1(3)
C16 C21 N2 122.2(3)
C20 C21 N2 118.7(3)
N2 C22 C23 128.9(3)
N2 C22 H22 115.6
C23 C22 H22 115.6
C28 C23 C24 120.3(3)
C28 C23 C22 122.9(3)
C24 C23 C22 116.7(3)
C25 C24 C23 121.7(4)
C25 C24 H24 119.1
C23 C24 H24 119.1
C24 C25 C26 116.7(3)
C24 C25 C29 123.3(4)
C26 C25 C29 120.0(3)
C27 C26 C25 125.1(3)
C27 C26 H26 117.4
C25 C26 H26 117.4
C26 C27 C28 117.1(3)
C26 C27 C33 122.3(3)
C28 C27 C33 120.6(3)
O5 C28 C23 120.2(3)
O5 C28 C27 120.9(3)
C23 C28 C27 118.9(3)
C32 C29 C30 108.0(4)
C32 C29 C31 109.9(4)
C30 C29 C31 107.5(4)
C32 C29 C25 110.2(3)
C30 C29 C25 111.8(4)
C31 C29 C25 109.4(4)
C29 C30 H30A 109.5
C29 C30 H30B 109.5
H30A C30 H30B 109.5
C29 C30 H30C 109.5
H30A C30 H30C 109.5
H30B C30 H30C 109.5
C29 C31 H31A 109.5
C29 C31 H31B 109.5
H31A C31 H31B 109.5
C29 C31 H31C 109.5
H31A C31 H31C 109.5
H31B C31 H31C 109.5
C29 C32 H32A 109.5
C29 C32 H32B 109.5
H32A C32 H32B 109.5
C29 C32 H32C 109.5
H32A C32 H32C 109.5
H32B C32 H32C 109.5
C35 C33 C27 112.2(3)
C35 C33 C34 109.0(3)
C27 C33 C34 109.1(3)
C35 C33 C36 107.2(4)
C27 C33 C36 111.4(3)
C34 C33 C36 107.8(4)
C33 C34 H34A 109.5
C33 C34 H34B 109.5
H34A C34 H34B 109.5
C33 C34 H34C 109.5
H34A C34 H34C 109.5
H34B C34 H34C 109.5
C33 C35 H35A 109.5
C33 C35 H35B 109.5
H35A C35 H35B 109.5
C33 C35 H35C 109.5
H35A C35 H35C 109.5
H35B C35 H35C 109.5
C33 C36 H36A 109.5
C33 C36 H36B 109.5
H36A C36 H36B 109.5
C33 C36 H36C 109.5
H36A C36 H36C 109.5
H36B C36 H36C 109.5
O2 C37 C39 109.9(4)
O2 C37 C38 109.6(4)
C39 C37 C38 113.3(5)
O2 C37 H37 108.0
C39 C37 H37 108.0
C38 C37 H37 108.0
C37 C38 H38A 109.5
C37 C38 H38B 109.5
H38A C38 H38B 109.5
C37 C38 H38C 109.5
H38A C38 H38C 109.5
H38B C38 H38C 109.5
C37 C39 H39A 109.5
C37 C39 H39B 109.5
H39A C39 H39B 109.5
C37 C39 H39C 109.5
H39A C39 H39C 109.5
H39B C39 H39C 109.5
O3 C40 C42 110.9(3)
O3 C40 C41 110.0(3)
C42 C40 C41 111.8(4)
O3 C40 H40 108.0
C42 C40 H40 108.0
C41 C40 H40 108.0
C40 C41 H41A 109.5
C40 C41 H41B 109.5
H41A C41 H41B 109.5
C40 C41 H41C 109.5
H41A C41 H41C 109.5
H41B C41 H41C 109.5
C40 C42 H42A 109.5
C40 C42 H42B 109.5
H42A C42 H42B 109.5
C40 C42 H42C 109.5
H42A C42 H42C 109.5
H42B C42 H42C 109.5
C44 C43 O4 117(2)
C44 C43 C45 127.6(19)
O4 C43 C45 104.3(11)
C44 C43 H43 101.2
O4 C43 H43 101.2
C45 C43 H43 101.2
C43 C44 H44A 109.5
C43 C44 H44B 109.5
H44A C44 H44B 109.5
C43 C44 H44C 109.5
H44A C44 H44C 109.5
H44B C44 H44C 109.5
C43 C45 H45A 109.5
C43 C45 H45B 109.5
H45A C45 H45B 109.5
C43 C45 H45C 109.5
H45A C45 H45C 109.5
H45B C45 H45C 109.5
O6 C46 C47 109.6(4)
O6 C46 C48 110.6(4)
C47 C46 C48 112.3(4)
O6 C46 H46 108.0
C47 C46 H46 108.0
C48 C46 H46 108.0
C46 C47 H47A 109.5
C46 C47 H47B 109.5
H47A C47 H47B 109.5
C46 C47 H47C 109.5
H47A C47 H47C 109.5
H47B C47 H47C 109.5
C46 C48 H48A 109.5
C46 C48 H48B 109.5
H48A C48 H48B 109.5
C46 C48 H48C 109.5
H48A C48 H48C 109.5
H48B C48 H48C 109.5
C51 C49 O7 114.9(10)
C51 C49 C50 120.7(16)
O7 C49 C50 111.4(14)
C51 C49 H49 102.1
O7 C49 H49 102.1
C50 C49 H49 102.1
C49 C50 H50A 109.5
C49 C50 H50B 109.5
H50A C50 H50B 109.5
C49 C50 H50C 109.5
H50A C50 H50C 109.5
H50B C50 H50C 109.5
C49 C51 H51A 109.5
C49 C51 H51B 109.5
H51A C51 H51B 109.5
C49 C51 H51C 109.5
H51A C51 H51C 109.5
H51B C51 H51C 109.5
O8 C52 C53 107.8(5)
O8 C52 C54 106.3(7)
C53 C52 C54 113.1(7)
O8 C52 H52 109.8
C53 C52 H52 109.8
C54 C52 H52 109.8
C52 C54 H54A 109.5
C52 C54 H54B 109.5
H54A C54 H54B 109.5
C52 C54 H54C 109.5
H54A C54 H54C 109.5
H54B C54 H54C 109.5
O4 C43A C45A 117.2(18)
O4 C43A C44A 110.4(17)
C45A C43A C44A 125.4(18)
O4 C43A H43A 98.8
C45A C43A H43A 98.8
C44A C43A H43A 98.8
C43A C44A H44D 109.5
C43A C44A H44E 109.5
H44D C44A H44E 109.5
C43A C44A H44F 109.5
H44D C44A H44F 109.5
H44E C44A H44F 109.5
C43A C45A H45D 109.5
C43A C45A H45E 109.5
H45D C45A H45E 109.5
C43A C45A H45F 109.5
H45D C45A H45F 109.5
H45E C45A H45F 109.5
C50A C49A O7 116.3(13)
C50A C49A C51A 123.4(18)
O7 C49A C51A 103.9(12)
C50A C49A H49A 103.6
O7 C49A H49A 103.6
C51A C49A H49A 103.6
C49A C50A H50D 109.5
C49A C50A H50E 109.5
H50D C50A H50E 109.5
C49A C50A H50F 109.5
H50D C50A H50F 109.5
H50E C50A H50F 109.5
C49A C51A H51D 109.5
C49A C51A H51E 109.5
H51D C51A H51E 109.5
C49A C51A H51F 109.5
H51D C51A H51F 109.5
H51E C51A H51F 109.5
C53 C52A C54A 117.9(8)
C53 C52A O8 111.1(6)
C54A C52A O8 109.2(8)
C53 C52A H52A 105.9
C54A C52A H52A 105.9
O8 C52A H52A 105.9
C52A C54A H54D 109.5
C52A C54A H54E 109.5
H54D C54A H54E 109.5
C52A C54A H54F 109.5
H54D C54A H54F 109.5
H54E C54A H54F 109.5
C52 C53 H53A 109.5
C52 C53 H53B 109.5
H53A C53 H53B 109.5
C52 C53 H53C 109.5
H53A C53 H53C 109.5
H53B C53 H53C 109.5
C52A C53 H53D 109.5
C52A C53 H53E 109.5
H53D C53 H53E 109.5
C52A C53 H53F 109.5
H53D C53 H53F 109.5
H53E C53 H53F 109.5
C62 C61 H61A 109.5
C62 C61 H61B 109.5
H61A C61 H61B 109.5
C62 C61 H61C 109.5
H61A C61 H61C 109.5
H61B C61 H61C 109.5
C61 C62 C63 108(4)
C61 C62 H62A 110.1
C63 C62 H62A 110.1
C61 C62 H62B 110.1
C63 C62 H62B 110.1
H62A C62 H62B 108.5
C64 C63 C62 115(4)
C64 C63 H63A 108.5
C62 C63 H63A 108.5
C64 C63 H63B 108.5
C62 C63 H63B 108.5
H63A C63 H63B 107.5
C65 C64 C63 121(4)
C65 C64 H64A 107.0
C63 C64 H64A 107.0
C65 C64 H64B 107.0
C63 C64 H64B 107.0
H64A C64 H64B 106.7
C66 C65 C64 109(4)
C66 C65 H65A 109.8
C64 C65 H65A 109.8
C66 C65 H65B 109.8
C64 C65 H65B 109.8
H65A C65 H65B 108.3
C65 C66 H66A 109.5
C65 C66 H66B 109.5
H66A C66 H66B 109.5
C65 C66 H66C 109.5
H66A C66 H66C 109.5
H66B C66 H66C 109.5
C72 C71 H71A 109.5
C72 C71 H71B 109.5
H71A C71 H71B 109.5
C72 C71 H71C 109.5
H71A C71 H71C 109.5
H71B C71 H71C 109.5
C73 C72 C71 105(2)
C73 C72 H72A 110.7
C71 C72 H72A 110.7
C73 C72 H72B 110.7
C71 C72 H72B 110.7
H72A C72 H72B 108.8
C72 C73 C74 113.0(18)
C72 C73 H73A 109.0
C74 C73 H73A 109.0
C72 C73 H73B 109.0
C74 C73 H73B 109.0
H73A C73 H73B 107.8
C75 C74 C73 115.1(13)
C75 C74 H74A 108.5
C73 C74 H74A 108.5
C75 C74 H74B 108.5
C73 C74 H74B 108.5
H74A C74 H74B 107.5
C76 C75 C74 126.3(15)
C76 C75 H75A 105.7
C74 C75 H75A 105.7
C76 C75 H75B 105.7
C74 C75 H75B 105.7
H75A C75 H75B 106.2
C75 C76 H76A 109.5
C75 C76 H76B 109.5
H76A C76 H76B 109.5
C75 C76 H76C 109.5
H76A C76 H76C 109.5
H76B C76 H76C 109.5
C82 C81 H81A 109.5
C82 C81 H81B 109.5
H81A C81 H81B 109.5
C82 C81 H81C 109.5
H81A C81 H81C 109.5
H81B C81 H81C 109.5
C81 C82 C83 125.7(17)
C81 C82 H82A 105.9
C83 C82 H82A 105.9
C81 C82 H82B 105.9
C83 C82 H82B 105.9
H82A C82 H82B 106.2
C84 C83 C82 139.5(19)
C84 C83 H83A 102.2
C82 C83 H83A 102.2
C84 C83 H83B 102.2
C82 C83 H83B 102.2
H83A C83 H83B 104.8
C85 C84 C83 136(3)
C85 C84 H84A 103.0
C83 C84 H84A 103.0
C85 C84 H84B 103.0
C83 C84 H84B 103.0
H84A C84 H84B 105.1
C84 C85 C86 119(3)
C84 C85 H85A 107.4
C86 C85 H85A 107.4
C84 C85 H85B 107.4
C86 C85 H85B 107.4
H85A C85 H85B 107.0
C85 C86 H86A 109.5
C85 C86 H86B 109.5
H86A C86 H86B 109.5
C85 C86 H86C 109.5
H86A C86 H86C 109.5
H86B C86 H86C 109.5

loop_
_geom_bond_atom_site_label_1
_geom_bond_atom_site_label_2
_geom_bond_distance
Hf1 O7 1.923(2)
Hf1 O6 1.934(3)
Hf1 O5 2.030(2)
Hf1 O4 2.129(2)
Hf1 O8 2.172(2)
Hf1 N2 2.407(3)
Hf1 Hf2 3.4739(2)
O1 C1 1.310(4)
O1 Hf2 2.027(2)
N1 C15 1.294(4)
N1 C16 1.441(4)
N1 Hf2 2.421(3)
C1 C2 1.413(5)
C1 C6 1.419(5)
Hf2 O3 1.926(2)
Hf2 O2 1.936(2)
Hf2 O4 2.144(2)
Hf2 O8 2.154(2)
O2 C37 1.394(5)
N2 C22 1.294(4)
N2 C21 1.436(4)
C2 C3 1.407(5)
C2 C15 1.446(5)
O3 C40 1.398(4)
C3 C4 1.380(5)
C3 H3 0.9500
O4 C43A 1.42(3)
O4 C43 1.51(2)
C4 C5 1.390(5)
C4 C7 1.542(5)
O5 C28 1.314(4)
C5 C6 1.392(5)
C5 H5 0.9500
O6 C46 1.390(5)
C6 C11 1.537(5)
O7 C49A 1.409(8)
O7 C49 1.444(8)
C7 C8 1.496(6)
C7 C9 1.515(7)
C7 C10 1.538(6)
O8 C52A 1.480(8)
O8 C52 1.481(8)
C8 H8A 0.9800
C8 H8B 0.9800
C8 H8C 0.9800
C9 H9A 0.9800
C9 H9B 0.9800
C9 H9C 0.9800
C10 H10A 0.9800
C10 H10B 0.9800
C10 H10C 0.9800
C11 C12 1.519(6)
C11 C14 1.530(6)
C11 C13 1.541(5)
C12 H12A 0.9800
C12 H12B 0.9800
C12 H12C 0.9800
C13 H13A 0.9800
C13 H13B 0.9800
C13 H13C 0.9800
C14 H14A 0.9800
C14 H14B 0.9800
C14 H14C 0.9800
C15 H15 0.9500
C16 C21 1.390(5)
C16 C17 1.396(4)
C17 C18 1.383(5)
C17 H17 0.9500
C18 C19 1.377(6)
C18 H18 0.9500
C19 C20 1.389(5)
C19 H19 0.9500
C20 C21 1.399(4)
C20 H20 0.9500
C22 C23 1.442(5)
C22 H22 0.9500
C23 C28 1.408(5)
C23 C24 1.411(5)
C24 C25 1.365(5)
C24 H24 0.9500
C25 C26 1.394(5)
C25 C29 1.542(5)
C26 C27 1.388(5)
C26 H26 0.9500
C27 C28 1.421(5)
C27 C33 1.529(5)
C29 C32 1.522(5)
C29 C30 1.529(7)
C29 C31 1.529(7)
C30 H30A 0.9800
C30 H30B 0.9800
C30 H30C 0.9800
C31 H31A 0.9800
C31 H31B 0.9800
C31 H31C 0.9800
C32 H32A 0.9800
C32 H32B 0.9800
C32 H32C 0.9800
C33 C35 1.528(6)
C33 C34 1.530(5)
C33 C36 1.541(5)
C34 H34A 0.9800
C34 H34B 0.9800
C34 H34C 0.9800
C35 H35A 0.9800
C35 H35B 0.9800
C35 H35C 0.9800
C36 H36A 0.9800
C36 H36B 0.9800
C36 H36C 0.9800
C37 C39 1.488(6)
C37 C38 1.516(6)
C37 H37 1.0000
C38 H38A 0.9800
C38 H38B 0.9800
C38 H38C 0.9800
C39 H39A 0.9800
C39 H39B 0.9800
C39 H39C 0.9800
C40 C42 1.506(5)
C40 C41 1.508(6)
C40 H40 1.0000
C41 H41A 0.9800
C41 H41B 0.9800
C41 H41C 0.9800
C42 H42A 0.9800
C42 H42B 0.9800
C42 H42C 0.9800
C43 C44 1.31(3)
C43 C45 1.57(2)
C43 H43 1.0000
C44 H44A 0.9800
C44 H44B 0.9800
C44 H44C 0.9800
C45 H45A 0.9800
C45 H45B 0.9800
C45 H45C 0.9800
C46 C47 1.497(7)
C46 C48 1.510(7)
C46 H46 1.0000
C47 H47A 0.9800
C47 H47B 0.9800
C47 H47C 0.9800
C48 H48A 0.9800
C48 H48B 0.9800
C48 H48C 0.9800
C49 C51 1.35(2)
C49 C50 1.56(3)
C49 H49 1.0000
C50 H50A 0.9800
C50 H50B 0.9800
C50 H50C 0.9800
C51 H51A 0.9800
C51 H51B 0.9800
C51 H51C 0.9800
C52 C53 1.511(9)
C52 C54 1.541(13)
C52 H52 1.0000
C54 H54A 0.9800
C54 H54B 0.9800
C54 H54C 0.9800
C43A C45A 1.42(3)
C43A C44A 1.57(3)
C43A H43A 1.0000
C44A H44D 0.9800
C44A H44E 0.9800
C44A H44F 0.9800
C45A H45D 0.9800
C45A H45E 0.9800
C45A H45F 0.9800
C49A C50A 1.33(3)
C49A C51A 1.49(3)
C49A H49A 1.0000
C50A H50D 0.9800
C50A H50E 0.9800
C50A H50F 0.9800
C51A H51D 0.9800
C51A H51E 0.9800
C51A H51F 0.9800
C52A C53 1.451(9)
C52A C54A 1.470(14)
C52A H52A 1.0000
C54A H54D 0.9800
C54A H54E 0.9800
C54A H54F 0.9800
C53 H53A 0.9800
C53 H53B 0.9800
C53 H53C 0.9800
C53 H53D 0.9800
C53 H53E 0.9800
C53 H53F 0.9800
C61 C62 1.49(2)
C61 H61A 0.9800
C61 H61B 0.9800
C61 H61C 0.9800
C62 C63 1.50(2)
C62 H62A 0.9900
C62 H62B 0.9900
C63 C64 1.50(2)
C63 H63A 0.9900
C63 H63B 0.9900
C64 C65 1.494(19)
C64 H64A 0.9900
C64 H64B 0.9900
C65 C66 1.477(19)
C65 H65A 0.9900
C65 H65B 0.9900
C66 H66A 0.9800
C66 H66B 0.9800
C66 H66C 0.9800
C71 C72 1.484(19)
C71 H71A 0.9800
C71 H71B 0.9800
C71 H71C 0.9800
C72 C73 1.473(19)
C72 H72A 0.9900
C72 H72B 0.9900
C73 C74 1.555(14)
C73 H73A 0.9900
C73 H73B 0.9900
C74 C75 1.453(15)
C74 H74A 0.9900
C74 H74B 0.9900
C75 C76 1.452(16)
C75 H75A 0.9900
C75 H75B 0.9900
C76 H76A 0.9800
C76 H76B 0.9800
C76 H76C 0.9800
C81 C82 1.371(17)
C81 H81A 0.9800
C81 H81B 0.9800
C81 H81C 0.9800
C82 C83 1.500(16)
C82 H82A 0.9900
C82 H82B 0.9900
C83 C84 1.494(17)
C83 H83A 0.9900
C83 H83B 0.9900
C84 C85 1.475(18)
C84 H84A 0.9900
C84 H84B 0.9900
C85 C86 1.513(18)
C85 H85A 0.9900
C85 H85B 0.9900
C86 H86A 0.9800
C86 H86B 0.9800
C86 H86C 0.9800

loop_
_geom_torsion_atom_site_label_1
_geom_torsion_atom_site_label_2
_geom_torsion_atom_site_label_3
_geom_torsion_atom_site_label_4
_geom_torsion
Hf2 O1 C1 C2 2.4(6)
Hf2 O1 C1 C6 -177.2(3)
O1 C1 C2 C3 176.7(3)
C6 C1 C2 C3 -3.7(5)
O1 C1 C2 C15 -5.7(5)
C6 C1 C2 C15 173.9(3)
C1 C2 C3 C4 0.1(5)
C15 C2 C3 C4 -177.6(3)
C2 C3 C4 C5 2.5(5)
C2 C3 C4 C7 -177.0(3)
C3 C4 C5 C6 -1.6(5)
C7 C4 C5 C6 177.8(3)
C4 C5 C6 C1 -1.9(5)
C4 C5 C6 C11 175.7(3)
O1 C1 C6 C5 -175.9(3)
C2 C1 C6 C5 4.5(5)
O1 C1 C6 C11 6.5(5)
C2 C1 C6 C11 -173.1(3)
C3 C4 C7 C8 -58.2(6)
C5 C4 C7 C8 122.4(5)
C3 C4 C7 C9 64.9(5)
C5 C4 C7 C9 -114.5(4)
C3 C4 C7 C10 -178.7(4)
C5 C4 C7 C10 1.9(5)
C5 C6 C11 C12 125.9(4)
C1 C6 C11 C12 -56.7(4)
C5 C6 C11 C14 -113.6(4)
C1 C6 C11 C14 63.8(4)
C5 C6 C11 C13 7.0(5)
C1 C6 C11 C13 -175.5(4)
C16 N1 C15 C2 -172.9(3)
Hf2 N1 C15 C2 -3.7(5)
C3 C2 C15 N1 -175.6(3)
C1 C2 C15 N1 6.8(6)
C15 N1 C16 C21 -112.3(3)
Hf2 N1 C16 C21 77.8(3)
C15 N1 C16 C17 66.4(4)
Hf2 N1 C16 C17 -103.5(3)
C21 C16 C17 C18 -0.3(5)
N1 C16 C17 C18 -179.0(3)
C16 C17 C18 C19 0.4(5)
C17 C18 C19 C20 -0.5(5)
C18 C19 C20 C21 0.6(5)
C17 C16 C21 C20 0.4(5)
N1 C16 C21 C20 179.1(3)
C17 C16 C21 N2 -177.8(3)
N1 C16 C21 N2 0.8(4)
C19 C20 C21 C16 -0.6(5)
C19 C20 C21 N2 177.7(3)
C22 N2 C21 C16 110.3(4)
Hf1 N2 C21 C16 -79.7(3)
C22 N2 C21 C20 -67.9(4)
Hf1 N2 C21 C20 102.0(3)
C21 N2 C22 C23 172.7(3)
Hf1 N2 C22 C23 3.4(5)
N2 C22 C23 C28 -6.2(6)
N2 C22 C23 C24 176.6(4)
C28 C23 C24 C25 0.4(5)
C22 C23 C24 C25 177.6(3)
C23 C24 C25 C26 -2.7(5)
C23 C24 C25 C29 178.5(3)
C24 C25 C26 C27 1.4(5)
C29 C25 C26 C27 -179.8(3)
C25 C26 C27 C28 2.2(5)
C25 C26 C27 C33 -174.6(3)
Hf1 O5 C28 C23 -4.7(6)
Hf1 O5 C28 C27 175.2(3)
C24 C23 C28 O5 -176.8(3)
C22 C23 C28 O5 6.2(5)
C24 C23 C28 C27 3.3(5)
C22 C23 C28 C27 -173.7(3)
C26 C27 C28 O5 175.7(3)
C33 C27 C28 O5 -7.4(5)
C26 C27 C28 C23 -4.5(5)
C33 C27 C28 C23 172.4(3)
C24 C25 C29 C32 -124.4(4)
C26 C25 C29 C32 56.9(5)
C24 C25 C29 C30 -4.2(5)
C26 C25 C29 C30 177.0(4)
C24 C25 C29 C31 114.7(5)
C26 C25 C29 C31 -64.0(5)
C26 C27 C33 C35 -123.5(4)
C28 C27 C33 C35 59.7(4)
C26 C27 C33 C34 115.5(4)
C28 C27 C33 C34 -61.2(4)
C26 C27 C33 C36 -3.3(5)
C28 C27 C33 C36 179.9(4)
Hf2 O2 C37 C39 35.3(13)
Hf2 O2 C37 C38 160.4(10)
Hf2 O3 C40 C42 155.9(7)
Hf2 O3 C40 C41 31.8(10)
Hf1 O4 C43 C44 101.6(18)
Hf2 O4 C43 C44 -96.7(14)
Hf1 O4 C43 C45 -111.9(11)
Hf2 O4 C43 C45 50(2)
Hf1 O7 C49 C51 129.5(13)
Hf1 O7 C49 C50 -88.5(18)
Hf2 O8 C52 C53 116.8(4)
Hf1 O8 C52 C53 -76.3(7)
Hf2 O8 C52 C54 -121.6(6)
Hf1 O8 C52 C54 45.3(9)
Hf1 O4 C43A C45A -42.9(17)
Hf2 O4 C43A C45A 108.5(13)
Hf1 O4 C43A C44A 109.6(14)
Hf2 O4 C43A C44A -99.0(11)
Hf1 O7 C49A C50A -140.8(17)
Hf1 O7 C49A C51A 80(2)
Hf2 O8 C52A C53 77.5(8)
Hf1 O8 C52A C53 -113.0(6)
Hf2 O8 C52A C54A -54.2(10)
Hf1 O8 C52A C54A 115.2(8)
C61 C62 C63 C64 168(9)
C62 C63 C64 C65 -174(7)
C63 C64 C65 C66 -176(7)
C71 C72 C73 C74 -153(2)
C72 C73 C74 C75 -144(3)
C73 C74 C75 C76 -165.2(17)
C81 C82 C83 C84 -165(3)
C82 C83 C84 C85 -152(3)
C83 C84 C85 C86 22(6)
